data_4127754
loop_
_publ_author_name
'Hu, Yunbin'
'Patern\`o, Giuseppe M'
'Wang, Xiao-Ye'
'Wang, Xin-Chang'
'Guizzardi, Michele'
'Chen, Qiang'
'Schollmeyer, Dieter'
'Cao, Xiao-Yu'
'Cerullo, Giulio'
'Scotognella, Francesco'
'M\"ullen, Klaus'
'Narita, Akimitsu'

_publ_section_title
;
 \p-Extended Pyrene-Fused Double [7]Carbohelicene as a Chiral Polycyclic
 Aromatic Hydrocarbon.
;
_journal_issue 32
_journal_name_full 'Journal of the American Chemical Society'
_journal_page_first 12797
_journal_page_last 12803
_journal_paper_doi 10.1021/jacs.9b05610
_journal_volume 141
_journal_year 2019
_chemical_formula_moiety 'C90 H54, C S2'
_chemical_formula_sum 'C91 H54 S2'
_chemical_formula_weight 1211.46
_space_group_crystal_system triclinic
_space_group_IT_number 2
_space_group_name_Hall '-P 1'
_space_group_name_H-M_alt 'P -1'
_symmetry_space_group_name_Hall '-P 1'
_symmetry_space_group_name_H-M 'P -1'
_atom_sites_solution_hydrogens geom
_audit_creation_method SHELXL-2017/1
_cell_angle_alpha 94.076(3)
_cell_angle_beta 92.133(3)
_cell_angle_gamma 97.566(3)
_cell_formula_units_Z 2
_cell_length_a 7.8872(3)
_cell_length_b 15.4283(6)
_cell_length_c 24.3545(10)
_cell_measurement_reflns_used 17838
_cell_measurement_temperature 193(2)
_cell_measurement_theta_max 28.52
_cell_measurement_theta_min 2.22
_cell_volume 2927.1(2)
_computing_cell_refinement 'STOE X-AREA'
_computing_data_collection 'STOE X-AREA'
_computing_data_reduction 'STOE X-RED'
_computing_structure_refinement 'SHELXL-2017/1 (Sheldrick, 2017)'
_computing_structure_solution SHELXT-2014
_diffrn_ambient_temperature 193(2)
_diffrn_detector 'image plate (34 cm diameter)'
_diffrn_detector_area_resol_mean 6.67
_diffrn_detector_type STOE
_diffrn_measured_fraction_theta_full 0.997
_diffrn_measured_fraction_theta_max 0.992
_diffrn_measurement_details ' 222 frames, detector distance = 70 mm'
_diffrn_measurement_device '2-circle goniometer'
_diffrn_measurement_device_type 'STOE IPDS 2T'
_diffrn_measurement_method 'rotation method'
_diffrn_radiation_type MoK\a
_diffrn_radiation_wavelength 0.71073
_diffrn_reflns_av_R_equivalents 0.0540
_diffrn_reflns_av_unetI/netI 0.0662
_diffrn_reflns_Laue_measured_fraction_full 0.997
_diffrn_reflns_Laue_measured_fraction_max 0.992
_diffrn_reflns_limit_h_max 9
_diffrn_reflns_limit_h_min -10
_diffrn_reflns_limit_k_max 20
_diffrn_reflns_limit_k_min -20
_diffrn_reflns_limit_l_max 32
_diffrn_reflns_limit_l_min -32
_diffrn_reflns_number 27526
_diffrn_reflns_point_group_measured_fraction_full 0.997
_diffrn_reflns_point_group_measured_fraction_max 0.992
_diffrn_reflns_theta_full 25.242
_diffrn_reflns_theta_max 28.318
_diffrn_reflns_theta_min 2.063
_diffrn_source 'sealed X-ray tube, 12 x 0.4 mm long-fine focus'
_exptl_absorpt_coefficient_mu 0.147
_exptl_absorpt_correction_type none
_exptl_crystal_colour brown
_exptl_crystal_density_diffrn 1.375
_exptl_crystal_description plate
_exptl_crystal_F_000 1264
_exptl_crystal_size_max 0.280
_exptl_crystal_size_mid 0.200
_exptl_crystal_size_min 0.050
_refine_diff_density_max 0.413
_refine_diff_density_min -0.513
_refine_diff_density_rms 0.077
_refine_ls_extinction_method none
_refine_ls_goodness_of_fit_ref 1.062
_refine_ls_hydrogen_treatment constr
_refine_ls_matrix_type full
_refine_ls_number_parameters 856
_refine_ls_number_reflns 14493
_refine_ls_number_restraints 6
_refine_ls_restrained_S_all 1.062
_refine_ls_R_factor_all 0.1394
_refine_ls_R_factor_gt 0.0887
_refine_ls_shift/su_max 0.000
_refine_ls_shift/su_mean 0.000
_refine_ls_structure_factor_coef Fsqd
_refine_ls_weighting_details 'w=1/[\s^2^(Fo^2^)+(0.0805P)^2^+6.9117P] where P=(Fo^2^+2Fc^2^)/3'
_refine_ls_weighting_scheme calc
_refine_ls_wR_factor_gt 0.2228
_refine_ls_wR_factor_ref 0.2533
_reflns_Friedel_coverage 0.000
_reflns_number_gt 9129
_reflns_number_total 14493
_reflns_threshold_expression 'I > 2\s(I)'
_cod_data_source_file ja9b05610_si_002.cif
_cod_data_source_block 2
_cod_database_code 4127754
_shelx_shelxl_version_number 2017/1
_shelx_space_group_comment
;
The symmetry employed for this shelxl refinement is uniquely defined
by the following loop, which should always be used as a source of
symmetry information in preference to the above space-group names.
They are only intended as comments.
;
_shelx_estimated_absorpt_t_min 0.960
_shelx_estimated_absorpt_t_max 0.993

loop_
_space_group_symop_operation_xyz
'x, y, z'
'-x, -y, -z'

loop_
_atom_site_label
_atom_site_type_symbol
_atom_site_fract_x
_atom_site_fract_y
_atom_site_fract_z
_atom_site_U_iso_or_equiv
_atom_site_adp_type
_atom_site_occupancy
_atom_site_site_symmetry_order
_atom_site_calc_flag
_atom_site_refinement_flags_posn
_atom_site_refinement_flags_adp
_atom_site_refinement_flags_occupancy
_atom_site_disorder_assembly
_atom_site_disorder_group
C1 C 0.6180(4) 0.2053(2) 0.25309(13) 0.0243(7) Uani 1 1 d . . . . .
C2 C 0.5767(4) 0.2419(2) 0.20300(13) 0.0235(6) Uani 1 1 d . . . . .
C3 C 0.4250(4) 0.2845(2) 0.20149(13) 0.0232(6) Uani 1 1 d . . . . .
C4 C 0.3769(4) 0.3228(2) 0.25244(13) 0.0226(6) Uani 1 1 d . . . . .
C5 C 0.4484(4) 0.3023(2) 0.30351(13) 0.0226(6) Uani 1 1 d . . . . .
C6 C 0.5371(4) 0.2270(2) 0.30240(14) 0.0246(7) Uani 1 1 d . . . . .
C7 C 0.7412(4) 0.1435(2) 0.25379(14) 0.0250(7) Uani 1 1 d . . . . .
C8 C 0.8177(4) 0.1172(2) 0.20480(14) 0.0270(7) Uani 1 1 d . . . . .
C9 C 0.7801(4) 0.1579(2) 0.15385(14) 0.0274(7) Uani 1 1 d . . . . .
C10 C 0.8408(5) 0.1286(2) 0.10323(15) 0.0306(7) Uani 1 1 d . . . . .
H10 H 0.904977 0.080559 0.102195 0.037 Uiso 1 1 calc R U . . .
C11 C 0.8106(4) 0.1670(2) 0.05500(14) 0.0283(7) Uani 1 1 d . . . . .
C12 C 0.8504(5) 0.1300(3) 0.00159(15) 0.0350(8) Uani 1 1 d . . . . .
H12 H 0.899812 0.077053 -0.001001 0.042 Uiso 1 1 calc R U . . .
C13 C 0.8186(5) 0.1693(3) -0.04440(16) 0.0379(9) Uani 1 1 d . . . . .
H13 H 0.838643 0.141582 -0.079208 0.046 Uiso 1 1 calc R U . . .
C14 C 0.7549(5) 0.2524(3) -0.04199(15) 0.0340(8) Uani 1 1 d . . . . .
C15 C 0.7289(6) 0.2961(3) -0.08912(16) 0.0405(9) Uani 1 1 d . . . . .
H15 H 0.746306 0.268800 -0.124305 0.049 Uiso 1 1 calc R U . . .
C16 C 0.6779(6) 0.3790(3) -0.08521(17) 0.0439(10) Uani 1 1 d . . . . .
H16 H 0.661282 0.408062 -0.117705 0.053 Uiso 1 1 calc R U . . .
C17 C 0.6512(6) 0.4196(3) -0.03457(16) 0.0392(9) Uani 1 1 d . . . . .
H17 H 0.619060 0.476890 -0.032531 0.047 Uiso 1 1 calc R U . . .
C18 C 0.6708(5) 0.3773(2) 0.01401(15) 0.0322(8) Uani 1 1 d . . . . .
C19 C 0.6447(5) 0.4158(2) 0.06761(15) 0.0320(8) Uani 1 1 d . . . . .
H19 H 0.623894 0.475151 0.071594 0.038 Uiso 1 1 calc R U . . .
C20 C 0.6487(4) 0.3701(2) 0.11272(15) 0.0286(7) Uani 1 1 d . . . . .
H20 H 0.624788 0.397113 0.147321 0.034 Uiso 1 1 calc R U . . .
C21 C 0.6882(4) 0.2814(2) 0.10993(14) 0.0264(7) Uani 1 1 d . . . . .
C22 C 0.6820(4) 0.2283(2) 0.15531(13) 0.0248(7) Uani 1 1 d . . . . .
C23 C 0.7227(5) 0.2927(2) 0.00992(15) 0.0303(7) Uani 1 1 d . . . . .
C24 C 0.7410(4) 0.2477(2) 0.05832(14) 0.0274(7) Uani 1 1 d . . . . .
C25 C 0.9400(5) 0.0600(2) 0.20653(15) 0.0307(7) Uani 1 1 d . . . . .
H25 H 0.992480 0.044131 0.173494 0.037 Uiso 1 1 calc R U . . .
C26 C 0.9883(4) 0.0251(2) 0.25552(15) 0.0281(7) Uani 1 1 d . . . . .
C27 C 0.9100(4) 0.0500(2) 0.30324(15) 0.0278(7) Uani 1 1 d . . . . .
H27 H 0.940934 0.027220 0.336850 0.033 Uiso 1 1 calc R U . . .
C28 C 0.7869(4) 0.1077(2) 0.30336(14) 0.0251(7) Uani 1 1 d . . . . .
C29 C 1.1309(5) -0.0339(2) 0.25520(16) 0.0308(8) Uani 1 1 d D . . . .
C30 C 1.078(2) -0.1173(7) 0.2184(4) 0.058(4) Uani 0.62 1 d D . P A 1
H30A H 0.980397 -0.152002 0.233745 0.087 Uiso 0.62 1 calc R U P A 1
H30B H 1.174185 -0.151588 0.216376 0.087 Uiso 0.62 1 calc R U P A 1
H30C H 1.045646 -0.102361 0.181392 0.087 Uiso 0.62 1 calc R U P A 1
C31 C 1.2924(16) 0.0181(12) 0.2342(5) 0.057(4) Uani 0.62 1 d D . P A 1
H31A H 1.275112 0.025021 0.194743 0.085 Uiso 0.62 1 calc R U P A 1
H31B H 1.390448 -0.013679 0.240004 0.085 Uiso 0.62 1 calc R U P A 1
H31C H 1.314425 0.076000 0.254334 0.085 Uiso 0.62 1 calc R U P A 1
C32 C 1.1805(14) -0.0582(7) 0.3137(3) 0.053(3) Uani 0.62 1 d D . P A 1
H32A H 1.214170 -0.004488 0.337668 0.079 Uiso 0.62 1 calc R U P A 1
H32B H 1.276433 -0.092505 0.311727 0.079 Uiso 0.62 1 calc R U P A 1
H32C H 1.082169 -0.092944 0.328599 0.079 Uiso 0.62 1 calc R U P A 1
C30A C 1.110(4) -0.0961(14) 0.2032(7) 0.058(4) Uani 0.38 1 d D . P A 2
H30D H 0.989497 -0.120711 0.196757 0.087 Uiso 0.38 1 calc R U P A 2
H30E H 1.179285 -0.143715 0.207678 0.087 Uiso 0.38 1 calc R U P A 2
H30F H 1.148614 -0.063934 0.171619 0.087 Uiso 0.38 1 calc R U P A 2
C31A C 1.302(3) 0.025(2) 0.2560(10) 0.057(4) Uani 0.38 1 d D . P A 2
H31D H 1.298520 0.066074 0.227368 0.085 Uiso 0.38 1 calc R U P A 2
H31E H 1.393112 -0.011532 0.248917 0.085 Uiso 0.38 1 calc R U P A 2
H31F H 1.324313 0.057192 0.292118 0.085 Uiso 0.38 1 calc R U P A 2
C32A C 1.123(2) -0.0901(11) 0.3039(6) 0.053(3) Uani 0.38 1 d D . P A 2
H32D H 1.124146 -0.052550 0.338152 0.079 Uiso 0.38 1 calc R U P A 2
H32E H 1.223131 -0.121881 0.304692 0.079 Uiso 0.38 1 calc R U P A 2
H32F H 1.018404 -0.132135 0.300406 0.079 Uiso 0.38 1 calc R U P A 2
C33 C 0.6928(4) 0.1249(2) 0.35293(14) 0.0243(7) Uani 1 1 d . . . . .
C34 C 0.7338(4) 0.0926(2) 0.40340(14) 0.0280(7) Uani 1 1 d . . . . .
H34 H 0.828985 0.061080 0.406100 0.034 Uiso 1 1 calc R U . . .
C35 C 0.6395(4) 0.1053(2) 0.44949(14) 0.0277(7) Uani 1 1 d . . . . .
C36 C 0.6896(5) 0.0816(2) 0.50297(15) 0.0345(8) Uani 1 1 d . . . . .
H36 H 0.792315 0.056312 0.507429 0.041 Uiso 1 1 calc R U . . .
C37 C 0.5946(5) 0.0942(3) 0.54729(15) 0.0368(8) Uani 1 1 d . . . . .
H37 H 0.635257 0.081255 0.582593 0.044 Uiso 1 1 calc R U . . .
C38 C 0.4342(5) 0.1267(2) 0.54157(15) 0.0358(8) Uani 1 1 d . . . . .
C39 C 0.3299(6) 0.1378(3) 0.58630(17) 0.0455(10) Uani 1 1 d . . . . .
H39 H 0.368041 0.126461 0.622216 0.055 Uiso 1 1 calc R U . . .
C40 C 0.1711(7) 0.1654(3) 0.57805(19) 0.0508(12) Uani 1 1 d . . . . .
H40 H 0.102089 0.173154 0.608711 0.061 Uiso 1 1 calc R U . . .
C41 C 0.1114(6) 0.1816(3) 0.52691(18) 0.0425(10) Uani 1 1 d . . . . .
H41 H 0.000127 0.198082 0.522324 0.051 Uiso 1 1 calc R U . . .
C42 C 0.2127(5) 0.1741(2) 0.48108(16) 0.0337(8) Uani 1 1 d . . . . .
C43 C 0.1568(5) 0.1904(2) 0.42688(16) 0.0340(8) Uani 1 1 d . . . . .
H43 H 0.043401 0.203289 0.420740 0.041 Uiso 1 1 calc R U . . .
C44 C 0.2607(4) 0.1879(2) 0.38388(15) 0.0282(7) Uani 1 1 d . . . . .
H44 H 0.219442 0.199486 0.348354 0.034 Uiso 1 1 calc R U . . .
C45 C 0.4328(4) 0.1680(2) 0.39145(14) 0.0258(7) Uani 1 1 d . . . . .
C46 C 0.5538(4) 0.1740(2) 0.34901(13) 0.0244(7) Uani 1 1 d . . . . .
C47 C 0.3760(5) 0.1466(2) 0.48866(15) 0.0300(7) Uani 1 1 d . . . . .
C48 C 0.4815(5) 0.1399(2) 0.44266(14) 0.0281(7) Uani 1 1 d . . . . .
C49 C 0.3240(4) 0.2941(2) 0.15133(13) 0.0246(7) Uani 1 1 d . . . . .
C50 C 0.3178(4) 0.2353(2) 0.10315(14) 0.0260(7) Uani 1 1 d . . . . .
C51 C 0.3566(4) 0.1472(2) 0.10408(15) 0.0293(7) Uani 1 1 d . . . . .
H51 H 0.383179 0.125180 0.138372 0.035 Uiso 1 1 calc R U . . .
C52 C 0.3562(5) 0.0947(2) 0.05719(16) 0.0342(8) Uani 1 1 d . . . . .
H52 H 0.375697 0.035606 0.059546 0.041 Uiso 1 1 calc R U . . .
C53 C 0.3274(5) 0.1256(2) 0.00428(16) 0.0342(8) Uani 1 1 d . . . . .
C54 C 0.3412(6) 0.0756(3) -0.04533(17) 0.0427(10) Uani 1 1 d . . . . .
H54 H 0.370640 0.017926 -0.044474 0.051 Uiso 1 1 calc R U . . .
C55 C 0.3125(6) 0.1090(3) -0.09524(17) 0.0480(11) Uani 1 1 d . . . . .
H55 H 0.326032 0.074884 -0.128410 0.058 Uiso 1 1 calc R U . . .
C56 C 0.2642(6) 0.1916(3) -0.09772(17) 0.0440(10) Uani 1 1 d . . . . .
H56 H 0.244872 0.213589 -0.132547 0.053 Uiso 1 1 calc R U . . .
C57 C 0.2434(5) 0.2431(3) -0.04949(15) 0.0340(8) Uani 1 1 d . . . . .
C58 C 0.1803(5) 0.3264(3) -0.05030(15) 0.0369(9) Uani 1 1 d . . . . .
H58 H 0.157193 0.348986 -0.084680 0.044 Uiso 1 1 calc R U . . .
C59 C 0.1535(5) 0.3728(2) -0.00350(15) 0.0331(8) Uani 1 1 d . . . . .
H59 H 0.106636 0.426210 -0.005273 0.040 Uiso 1 1 calc R U . . .
C60 C 0.1948(5) 0.3427(2) 0.04952(14) 0.0300(7) Uani 1 1 d . . . . .
C61 C 0.1670(5) 0.3894(2) 0.09879(14) 0.0308(7) Uani 1 1 d . . . . .
H61 H 0.105976 0.438482 0.097882 0.037 Uiso 1 1 calc R U . . .
C62 C 0.2276(4) 0.3653(2) 0.14979(14) 0.0272(7) Uani 1 1 d . . . . .
C63 C 0.1843(4) 0.4089(2) 0.20198(13) 0.0253(7) Uani 1 1 d . . . . .
C64 C 0.2515(4) 0.3840(2) 0.25206(13) 0.0242(7) Uani 1 1 d . . . . .
C65 C 0.2782(5) 0.2102(2) 0.00199(14) 0.0300(7) Uani 1 1 d . . . . .
C66 C 0.2629(4) 0.2627(2) 0.05200(14) 0.0274(7) Uani 1 1 d . . . . .
C67 C 0.0635(5) 0.4680(2) 0.20269(14) 0.0286(7) Uani 1 1 d . . . . .
H67 H 0.021224 0.485729 0.168806 0.034 Uiso 1 1 calc R U . . .
C68 C 0.0042(4) 0.5013(2) 0.25185(14) 0.0262(7) Uani 1 1 d . . . . .
C69 C 0.0707(4) 0.4755(2) 0.30118(14) 0.0279(7) Uani 1 1 d . . . . .
H69 H 0.031045 0.497826 0.335017 0.033 Uiso 1 1 calc R U . . .
C70 C 0.1936(4) 0.4181(2) 0.30249(14) 0.0251(7) Uani 1 1 d . . . . .
C71 C -0.1391(5) 0.5601(2) 0.25256(15) 0.0295(7) Uani 1 1 d . . . . .
C72 C -0.3014(5) 0.5036(3) 0.26938(17) 0.0372(8) Uani 1 1 d . . . . .
H72A H -0.397152 0.538198 0.269468 0.056 Uiso 1 1 calc R U . . .
H72B H -0.281982 0.484510 0.306346 0.056 Uiso 1 1 calc R U . . .
H72C H -0.328696 0.452150 0.243052 0.056 Uiso 1 1 calc R U . . .
C73 C -0.1720(5) 0.5946(3) 0.19653(15) 0.0367(9) Uani 1 1 d . . . . .
H73A H -0.066353 0.627806 0.185018 0.055 Uiso 1 1 calc R U . . .
H73B H -0.261394 0.633035 0.199227 0.055 Uiso 1 1 calc R U . . .
H73C H -0.209368 0.545244 0.169345 0.055 Uiso 1 1 calc R U . . .
C74 C -0.0965(5) 0.6401(2) 0.29481(16) 0.0355(8) Uani 1 1 d . . . . .
H74A H 0.007648 0.676194 0.284668 0.053 Uiso 1 1 calc R U . . .
H74B H -0.078300 0.619951 0.331572 0.053 Uiso 1 1 calc R U . . .
H74C H -0.191801 0.674946 0.295038 0.053 Uiso 1 1 calc R U . . .
C75 C 0.2712(4) 0.3981(2) 0.35455(13) 0.0241(6) Uani 1 1 d . . . . .
C76 C 0.2067(4) 0.4245(2) 0.40525(14) 0.0272(7) Uani 1 1 d . . . . .
H76 H 0.105903 0.452022 0.405331 0.033 Uiso 1 1 calc R U . . .
C77 C 0.2865(4) 0.4113(2) 0.45516(13) 0.0239(6) Uani 1 1 d . . . . .
C78 C 0.2132(4) 0.4298(2) 0.50670(14) 0.0280(7) Uani 1 1 d . . . . .
H78 H 0.105469 0.451041 0.507176 0.034 Uiso 1 1 calc R U . . .
C79 C 0.2948(4) 0.4175(2) 0.55506(14) 0.0282(7) Uani 1 1 d . . . . .
H79 H 0.241981 0.428959 0.588759 0.034 Uiso 1 1 calc R U . . .
C80 C 0.4594(4) 0.3876(2) 0.55607(14) 0.0277(7) Uani 1 1 d . . . . .
C81 C 0.5448(5) 0.3741(3) 0.60522(15) 0.0332(8) Uani 1 1 d . . . . .
H81 H 0.491468 0.382912 0.639135 0.040 Uiso 1 1 calc R U . . .
C82 C 0.7065(5) 0.3481(3) 0.60533(15) 0.0358(8) Uani 1 1 d . . . . .
H82 H 0.761579 0.337745 0.639141 0.043 Uiso 1 1 calc R U . . .
C83 C 0.7879(5) 0.3371(2) 0.55658(15) 0.0328(8) Uani 1 1 d . . . . .
H83 H 0.901166 0.322361 0.557355 0.039 Uiso 1 1 calc R U . . .
C84 C 0.7049(4) 0.3474(2) 0.50579(14) 0.0272(7) Uani 1 1 d . . . . .
C85 C 0.7815(4) 0.3352(2) 0.45412(14) 0.0279(7) Uani 1 1 d . . . . .
H85 H 0.897159 0.324069 0.453788 0.034 Uiso 1 1 calc R U . . .
C86 C 0.6941(4) 0.3389(2) 0.40543(14) 0.0253(7) Uani 1 1 d . . . . .
H86 H 0.748962 0.329226 0.371901 0.030 Uiso 1 1 calc R U . . .
C87 C 0.5195(4) 0.3573(2) 0.40369(13) 0.0226(6) Uani 1 1 d . . . . .
C88 C 0.4155(4) 0.3531(2) 0.35412(13) 0.0234(6) Uani 1 1 d . . . . .
C89 C 0.5381(4) 0.3722(2) 0.50559(14) 0.0248(7) Uani 1 1 d . . . . .
C90 C 0.4497(4) 0.3808(2) 0.45445(13) 0.0240(6) Uani 1 1 d . . . . .
S1L S 0.6136(2) 0.84350(13) 0.25126(7) 0.0768(5) Uani 1 1 d . . . . .
C2L C 0.4896(6) 0.7572(4) 0.24657(19) 0.0590(14) Uani 1 1 d . . . . .
S3L S 0.36341(19) 0.67062(12) 0.24169(6) 0.0704(4) Uani 1 1 d . . . . .

loop_
_atom_site_aniso_label
_atom_site_aniso_U_11
_atom_site_aniso_U_22
_atom_site_aniso_U_33
_atom_site_aniso_U_23
_atom_site_aniso_U_13
_atom_site_aniso_U_12
C1 0.0235(16) 0.0259(15) 0.0237(16) -0.0014(12) 0.0018(12) 0.0061(13)
C2 0.0255(16) 0.0246(15) 0.0207(15) -0.0011(12) 0.0004(12) 0.0055(13)
C3 0.0235(15) 0.0246(15) 0.0225(15) 0.0010(12) -0.0012(12) 0.0080(12)
C4 0.0224(15) 0.0255(15) 0.0205(15) -0.0014(12) -0.0018(12) 0.0078(12)
C5 0.0182(14) 0.0264(15) 0.0238(16) 0.0004(12) -0.0003(12) 0.0060(12)
C6 0.0212(15) 0.0277(16) 0.0256(16) -0.0003(13) 0.0010(12) 0.0076(13)
C7 0.0235(16) 0.0254(15) 0.0268(17) -0.0002(13) -0.0002(13) 0.0077(13)
C8 0.0259(16) 0.0307(17) 0.0262(17) 0.0008(13) 0.0010(13) 0.0117(13)
C9 0.0273(17) 0.0325(17) 0.0234(16) -0.0010(13) 0.0003(13) 0.0091(14)
C10 0.0305(18) 0.0352(18) 0.0283(18) -0.0021(14) 0.0010(14) 0.0143(15)
C11 0.0273(17) 0.0331(17) 0.0253(17) -0.0003(14) 0.0045(13) 0.0075(14)
C12 0.039(2) 0.0365(19) 0.0313(19) -0.0014(15) 0.0084(16) 0.0121(16)
C13 0.040(2) 0.046(2) 0.0282(19) -0.0034(16) 0.0054(16) 0.0079(17)
C14 0.037(2) 0.039(2) 0.0261(18) 0.0045(15) 0.0029(15) 0.0057(16)
C15 0.051(2) 0.048(2) 0.0235(18) 0.0033(16) 0.0035(16) 0.0074(19)
C16 0.057(3) 0.049(2) 0.029(2) 0.0135(17) -0.0028(18) 0.011(2)
C17 0.047(2) 0.037(2) 0.034(2) 0.0057(16) 0.0012(17) 0.0076(17)
C18 0.0318(19) 0.0333(18) 0.0315(19) 0.0043(15) 0.0005(15) 0.0040(15)
C19 0.0347(19) 0.0287(17) 0.0330(19) 0.0000(14) -0.0003(15) 0.0075(14)
C20 0.0260(17) 0.0315(17) 0.0285(17) -0.0021(14) -0.0004(13) 0.0071(14)
C21 0.0226(16) 0.0296(16) 0.0265(17) -0.0018(13) -0.0004(13) 0.0046(13)
C22 0.0225(15) 0.0300(16) 0.0225(16) -0.0027(13) 0.0009(12) 0.0088(13)
C23 0.0299(18) 0.0338(18) 0.0274(17) 0.0042(14) 0.0009(14) 0.0038(14)
C24 0.0247(16) 0.0314(17) 0.0256(17) 0.0017(13) 0.0013(13) 0.0015(13)
C25 0.0320(18) 0.0342(18) 0.0280(18) -0.0008(14) 0.0026(14) 0.0138(15)
C26 0.0249(16) 0.0293(16) 0.0308(18) -0.0018(14) 0.0016(13) 0.0090(13)
C27 0.0244(16) 0.0299(17) 0.0308(18) 0.0043(14) -0.0004(13) 0.0096(13)
C28 0.0252(16) 0.0264(15) 0.0246(16) 0.0002(13) 0.0000(13) 0.0079(13)
C29 0.0248(17) 0.0332(18) 0.037(2) 0.0024(15) 0.0032(14) 0.0143(14)
C30 0.055(8) 0.052(6) 0.069(7) -0.018(6) -0.017(6) 0.035(5)
C31 0.026(3) 0.057(4) 0.093(11) 0.025(8) 0.003(6) 0.011(2)
C32 0.052(7) 0.067(7) 0.048(4) 0.012(5) 0.006(4) 0.040(5)
C30A 0.055(8) 0.052(6) 0.069(7) -0.018(6) -0.017(6) 0.035(5)
C31A 0.026(3) 0.057(4) 0.093(11) 0.025(8) 0.003(6) 0.011(2)
C32A 0.052(7) 0.067(7) 0.048(4) 0.012(5) 0.006(4) 0.040(5)
C33 0.0239(16) 0.0251(15) 0.0247(16) 0.0000(12) 0.0000(12) 0.0073(12)
C34 0.0274(17) 0.0285(16) 0.0296(18) 0.0029(13) -0.0030(14) 0.0097(14)
C35 0.0287(17) 0.0262(16) 0.0288(17) 0.0036(13) -0.0007(14) 0.0056(13)
C36 0.035(2) 0.0361(19) 0.0324(19) 0.0047(15) -0.0026(15) 0.0069(16)
C37 0.046(2) 0.040(2) 0.0246(18) 0.0047(15) -0.0015(16) 0.0078(17)
C38 0.046(2) 0.0332(18) 0.0280(19) 0.0028(15) 0.0069(16) 0.0027(16)
C39 0.063(3) 0.042(2) 0.033(2) 0.0062(17) 0.012(2) 0.007(2)
C40 0.061(3) 0.048(2) 0.046(3) 0.003(2) 0.028(2) 0.008(2)
C41 0.044(2) 0.038(2) 0.047(2) 0.0027(18) 0.0217(19) 0.0071(18)
C42 0.0318(19) 0.0288(17) 0.041(2) 0.0007(15) 0.0097(16) 0.0052(15)
C43 0.0286(18) 0.0305(18) 0.043(2) 0.0006(16) 0.0028(16) 0.0060(14)
C44 0.0249(17) 0.0276(16) 0.0322(18) 0.0022(14) -0.0012(13) 0.0040(13)
C45 0.0232(16) 0.0249(15) 0.0294(17) -0.0009(13) 0.0001(13) 0.0055(13)
C46 0.0231(16) 0.0260(15) 0.0239(16) -0.0003(12) -0.0036(12) 0.0057(12)
C47 0.0316(18) 0.0273(16) 0.0309(18) -0.0010(14) 0.0050(14) 0.0035(14)
C48 0.0285(17) 0.0267(16) 0.0291(18) 0.0008(13) 0.0008(14) 0.0044(13)
C49 0.0231(16) 0.0305(16) 0.0214(15) 0.0024(13) 0.0013(12) 0.0082(13)
C50 0.0230(16) 0.0296(16) 0.0251(16) -0.0010(13) -0.0014(13) 0.0052(13)
C51 0.0273(17) 0.0311(17) 0.0294(18) 0.0016(14) -0.0023(14) 0.0056(14)
C52 0.036(2) 0.0288(17) 0.037(2) -0.0053(15) -0.0028(16) 0.0063(15)
C53 0.0341(19) 0.0318(18) 0.035(2) -0.0043(15) -0.0042(15) 0.0040(15)
C54 0.051(2) 0.035(2) 0.041(2) -0.0123(17) -0.0026(19) 0.0098(18)
C55 0.063(3) 0.047(2) 0.032(2) -0.0155(18) 0.0006(19) 0.007(2)
C56 0.054(3) 0.050(2) 0.0264(19) -0.0041(17) -0.0019(17) 0.006(2)
C57 0.0330(19) 0.040(2) 0.0265(18) -0.0038(15) -0.0032(14) 0.0016(16)
C58 0.038(2) 0.048(2) 0.0242(18) 0.0055(16) -0.0054(15) 0.0054(17)
C59 0.038(2) 0.0346(18) 0.0282(18) 0.0031(15) -0.0038(15) 0.0094(15)
C60 0.0291(18) 0.0370(18) 0.0248(17) 0.0002(14) -0.0015(13) 0.0102(15)
C61 0.0342(19) 0.0344(18) 0.0260(17) 0.0018(14) -0.0021(14) 0.0135(15)
C62 0.0281(17) 0.0325(17) 0.0221(16) -0.0006(13) -0.0002(13) 0.0104(14)
C63 0.0259(16) 0.0288(16) 0.0227(16) -0.0002(13) -0.0002(13) 0.0107(13)
C64 0.0259(16) 0.0270(15) 0.0208(15) 0.0003(12) -0.0027(12) 0.0094(13)
C65 0.0278(17) 0.0346(18) 0.0264(17) -0.0033(14) -0.0012(13) 0.0030(14)
C66 0.0236(16) 0.0347(18) 0.0231(16) -0.0002(14) 0.0002(13) 0.0027(14)
C67 0.0295(17) 0.0351(18) 0.0234(16) 0.0027(14) -0.0038(13) 0.0133(14)
C68 0.0249(16) 0.0279(16) 0.0275(17) 0.0000(13) -0.0001(13) 0.0118(13)
C69 0.0280(17) 0.0303(17) 0.0267(17) -0.0010(13) -0.0004(13) 0.0111(14)
C70 0.0246(16) 0.0281(16) 0.0235(16) 0.0013(13) -0.0001(12) 0.0083(13)
C71 0.0273(17) 0.0347(18) 0.0293(18) 0.0037(14) 0.0002(14) 0.0148(14)
C72 0.0298(19) 0.045(2) 0.037(2) 0.0004(17) 0.0020(16) 0.0090(16)
C73 0.040(2) 0.043(2) 0.0314(19) 0.0059(16) -0.0017(16) 0.0222(17)
C74 0.0331(19) 0.0381(19) 0.037(2) -0.0024(16) -0.0017(16) 0.0155(16)
C75 0.0240(16) 0.0265(15) 0.0227(16) 0.0005(12) 0.0002(12) 0.0080(13)
C76 0.0244(16) 0.0321(17) 0.0270(17) 0.0013(13) 0.0003(13) 0.0121(13)
C77 0.0242(16) 0.0266(15) 0.0213(15) 0.0004(12) -0.0007(12) 0.0062(13)
C78 0.0256(16) 0.0339(17) 0.0260(17) -0.0011(14) 0.0054(13) 0.0102(14)
C79 0.0260(17) 0.0365(18) 0.0225(16) -0.0004(14) 0.0041(13) 0.0059(14)
C80 0.0234(16) 0.0303(17) 0.0289(17) -0.0001(14) -0.0012(13) 0.0037(13)
C81 0.0328(19) 0.044(2) 0.0228(17) -0.0016(15) -0.0013(14) 0.0089(16)
C82 0.0325(19) 0.048(2) 0.0268(18) 0.0019(16) -0.0100(15) 0.0082(16)
C83 0.0269(18) 0.0395(19) 0.0325(19) -0.0016(15) -0.0067(14) 0.0104(15)
C84 0.0245(16) 0.0291(16) 0.0282(17) 0.0010(13) -0.0036(13) 0.0065(13)
C85 0.0215(16) 0.0309(17) 0.0312(18) -0.0016(14) -0.0017(13) 0.0058(13)
C86 0.0214(15) 0.0306(16) 0.0247(16) 0.0009(13) -0.0001(12) 0.0071(13)
C87 0.0196(15) 0.0247(15) 0.0237(16) 0.0012(12) -0.0010(12) 0.0046(12)
C88 0.0231(15) 0.0271(15) 0.0208(15) -0.0001(12) 0.0003(12) 0.0077(12)
C89 0.0236(16) 0.0269(15) 0.0240(16) 0.0013(13) -0.0028(12) 0.0049(13)
C90 0.0246(16) 0.0227(15) 0.0246(16) 0.0003(12) -0.0018(12) 0.0051(12)
S1L 0.0633(9) 0.1035(12) 0.0701(10) 0.0026(9) 0.0070(7) 0.0360(9)
C2L 0.045(3) 0.100(4) 0.041(2) 0.008(3) 0.007(2) 0.043(3)
S3L 0.0552(8) 0.1088(12) 0.0542(8) 0.0130(8) 0.0044(6) 0.0335(8)

loop_
_atom_type_symbol
_atom_type_description
_atom_type_scat_dispersion_real
_atom_type_scat_dispersion_imag
_atom_type_scat_source
C C 0.0033 0.0016 'International Tables Vol C Tables 4.2.6.8 and 6.1.1.4'
H H 0.0000 0.0000 'International Tables Vol C Tables 4.2.6.8 and 6.1.1.4'
S S 0.1246 0.1234 'International Tables Vol C Tables 4.2.6.8 and 6.1.1.4'

loop_
_geom_angle_atom_site_label_1
_geom_angle_atom_site_label_2
_geom_angle_atom_site_label_3
_geom_angle
C6 C1 C2 120.9(3)
C6 C1 C7 119.2(3)
C2 C1 C7 119.9(3)
C1 C2 C3 116.9(3)
C1 C2 C22 118.8(3)
C3 C2 C22 124.2(3)
C4 C3 C2 116.7(3)
C4 C3 C49 118.7(3)
C2 C3 C49 124.5(3)
C5 C4 C3 121.3(3)
C5 C4 C64 119.5(3)
C3 C4 C64 119.2(3)
C4 C5 C6 116.7(3)
C4 C5 C88 119.3(3)
C6 C5 C88 123.8(3)
C1 C6 C5 117.2(3)
C1 C6 C46 118.7(3)
C5 C6 C46 124.1(3)
C8 C7 C28 118.6(3)
C8 C7 C1 120.6(3)
C28 C7 C1 120.8(3)
C25 C8 C7 119.8(3)
C25 C8 C9 120.6(3)
C7 C8 C9 119.3(3)
C10 C9 C22 118.9(3)
C10 C9 C8 121.3(3)
C22 C9 C8 119.8(3)
C11 C10 C9 122.4(3)
C11 C10 H10 118.8
C9 C10 H10 118.8
C10 C11 C24 118.3(3)
C10 C11 C12 122.9(3)
C24 C11 C12 118.7(3)
C13 C12 C11 121.1(4)
C13 C12 H12 119.5
C11 C12 H12 119.5
C12 C13 C14 121.2(3)
C12 C13 H13 119.4
C14 C13 H13 119.4
C15 C14 C23 118.8(4)
C15 C14 C13 122.0(4)
C23 C14 C13 119.1(3)
C16 C15 C14 120.7(4)
C16 C15 H15 119.6
C14 C15 H15 119.6
C17 C16 C15 120.6(4)
C17 C16 H16 119.7
C15 C16 H16 119.7
C16 C17 C18 120.9(4)
C16 C17 H17 119.5
C18 C17 H17 119.5
C17 C18 C23 118.4(3)
C17 C18 C19 123.6(3)
C23 C18 C19 118.1(3)
C20 C19 C18 121.7(3)
C20 C19 H19 119.1
C18 C19 H19 119.1
C19 C20 C21 121.9(3)
C19 C20 H20 119.1
C21 C20 H20 119.1
C22 C21 C24 119.4(3)
C22 C21 C20 124.1(3)
C24 C21 C20 116.5(3)
C9 C22 C21 117.9(3)
C9 C22 C2 118.6(3)
C21 C22 C2 123.5(3)
C14 C23 C18 120.5(3)
C14 C23 C24 119.8(3)
C18 C23 C24 119.7(3)
C23 C24 C11 119.6(3)
C23 C24 C21 121.0(3)
C11 C24 C21 119.5(3)
C8 C25 C26 122.1(3)
C8 C25 H25 118.9
C26 C25 H25 118.9
C27 C26 C25 117.6(3)
C27 C26 C29 122.8(3)
C25 C26 C29 119.5(3)
C26 C27 C28 122.1(3)
C26 C27 H27 118.9
C28 C27 H27 118.9
C27 C28 C7 119.7(3)
C27 C28 C33 120.7(3)
C7 C28 C33 119.4(3)
C32A C29 C31A 110.7(12)
C32A C29 C30A 107.1(11)
C31A C29 C30A 109.5(14)
C30 C29 C26 110.9(8)
C32A C29 C26 111.7(8)
C31A C29 C26 108.1(15)
C30A C29 C26 109.8(13)
C30 C29 C31 110.2(8)
C26 C29 C31 108.0(8)
C30 C29 C32 109.1(7)
C26 C29 C32 112.4(5)
C31 C29 C32 106.2(6)
C29 C30 H30A 109.5
C29 C30 H30B 109.5
H30A C30 H30B 109.5
C29 C30 H30C 109.5
H30A C30 H30C 109.5
H30B C30 H30C 109.5
C29 C31 H31A 109.5
C29 C31 H31B 109.5
H31A C31 H31B 109.5
C29 C31 H31C 109.5
H31A C31 H31C 109.5
H31B C31 H31C 109.5
C29 C32 H32A 109.5
C29 C32 H32B 109.5
H32A C32 H32B 109.5
C29 C32 H32C 109.5
H32A C32 H32C 109.5
H32B C32 H32C 109.5
C29 C30A H30D 109.5
C29 C30A H30E 109.5
H30D C30A H30E 109.5
C29 C30A H30F 109.5
H30D C30A H30F 109.5
H30E C30A H30F 109.5
C29 C31A H31D 109.5
C29 C31A H31E 109.5
H31D C31A H31E 109.5
C29 C31A H31F 109.5
H31D C31A H31F 109.5
H31E C31A H31F 109.5
C29 C32A H32D 109.5
C29 C32A H32E 109.5
H32D C32A H32E 109.5
C29 C32A H32F 109.5
H32D C32A H32F 109.5
H32E C32A H32F 109.5
C34 C33 C46 119.3(3)
C34 C33 C28 122.0(3)
C46 C33 C28 118.6(3)
C35 C34 C33 121.9(3)
C35 C34 H34 119.0
C33 C34 H34 119.0
C34 C35 C48 118.3(3)
C34 C35 C36 122.9(3)
C48 C35 C36 118.7(3)
C37 C36 C35 121.8(4)
C37 C36 H36 119.1
C35 C36 H36 119.1
C36 C37 C38 120.7(4)
C36 C37 H37 119.6
C38 C37 H37 119.6
C39 C38 C47 118.7(4)
C39 C38 C37 122.2(4)
C47 C38 C37 119.0(3)
C40 C39 C38 120.0(4)
C40 C39 H39 120.0
C38 C39 H39 120.0
C41 C40 C39 121.6(4)
C41 C40 H40 119.2
C39 C40 H40 119.2
C40 C41 C42 120.7(4)
C40 C41 H41 119.7
C42 C41 H41 119.7
C41 C42 C47 118.6(4)
C41 C42 C43 123.0(4)
C47 C42 C43 118.4(3)
C44 C43 C42 121.9(4)
C44 C43 H43 119.1
C42 C43 H43 119.1
C43 C44 C45 120.7(3)
C43 C44 H44 119.6
C45 C44 H44 119.6
C48 C45 C46 119.2(3)
C48 C45 C44 117.8(3)
C46 C45 C44 122.9(3)
C33 C46 C45 117.7(3)
C33 C46 C6 119.7(3)
C45 C46 C6 122.6(3)
C42 C47 C38 120.3(3)
C42 C47 C48 119.3(3)
C38 C47 C48 120.4(3)
C45 C48 C47 120.8(3)
C45 C48 C35 120.1(3)
C47 C48 C35 119.0(3)
C62 C49 C50 117.8(3)
C62 C49 C3 119.0(3)
C50 C49 C3 123.1(3)
C66 C50 C49 119.2(3)
C66 C50 C51 117.5(3)
C49 C50 C51 123.3(3)
C52 C51 C50 121.4(3)
C52 C51 H51 119.3
C50 C51 H51 119.3
C51 C52 C53 121.9(3)
C51 C52 H52 119.1
C53 C52 H52 119.1
C54 C53 C65 118.6(4)
C54 C53 C52 123.4(4)
C65 C53 C52 118.0(3)
C55 C54 C53 120.8(4)
C55 C54 H54 119.6
C53 C54 H54 119.6
C54 C55 C56 120.9(4)
C54 C55 H55 119.6
C56 C55 H55 119.6
C55 C56 C57 120.7(4)
C55 C56 H56 119.7
C57 C56 H56 119.7
C56 C57 C65 118.7(4)
C56 C57 C58 122.3(4)
C65 C57 C58 118.9(3)
C59 C58 C57 121.3(3)
C59 C58 H58 119.3
C57 C58 H58 119.3
C58 C59 C60 121.0(3)
C58 C59 H59 119.5
C60 C59 H59 119.5
C61 C60 C66 118.6(3)
C61 C60 C59 122.1(3)
C66 C60 C59 119.3(3)
C60 C61 C62 121.3(3)
C60 C61 H61 119.4
C62 C61 H61 119.4
C61 C62 C49 119.7(3)
C61 C62 C63 121.3(3)
C49 C62 C63 118.9(3)
C67 C63 C64 119.7(3)
C67 C63 C62 120.6(3)
C64 C63 C62 119.3(3)
C63 C64 C70 119.3(3)
C63 C64 C4 120.8(3)
C70 C64 C4 119.9(3)
C53 C65 C57 120.3(3)
C53 C65 C66 119.8(3)
C57 C65 C66 119.9(3)
C60 C66 C50 120.5(3)
C60 C66 C65 119.2(3)
C50 C66 C65 120.3(3)
C68 C67 C63 121.5(3)
C68 C67 H67 119.2
C63 C67 H67 119.2
C67 C68 C69 118.1(3)
C67 C68 C71 121.6(3)
C69 C68 C71 120.2(3)
C70 C69 C68 122.3(3)
C70 C69 H69 118.8
C68 C69 H69 118.8
C69 C70 C64 118.9(3)
C69 C70 C75 121.1(3)
C64 C70 C75 119.8(3)
C73 C71 C72 109.8(3)
C73 C71 C68 112.4(3)
C72 C71 C68 106.7(3)
C73 C71 C74 107.5(3)
C72 C71 C74 108.9(3)
C68 C71 C74 111.6(3)
C71 C72 H72A 109.5
C71 C72 H72B 109.5
H72A C72 H72B 109.5
C71 C72 H72C 109.5
H72A C72 H72C 109.5
H72B C72 H72C 109.5
C71 C73 H73A 109.5
C71 C73 H73B 109.5
H73A C73 H73B 109.5
C71 C73 H73C 109.5
H73A C73 H73C 109.5
H73B C73 H73C 109.5
C71 C74 H74A 109.5
C71 C74 H74B 109.5
H74A C74 H74B 109.5
C71 C74 H74C 109.5
H74A C74 H74C 109.5
H74B C74 H74C 109.5
C76 C75 C88 119.4(3)
C76 C75 C70 121.2(3)
C88 C75 C70 119.4(3)
C77 C76 C75 121.8(3)
C77 C76 H76 119.1
C75 C76 H76 119.1
C76 C77 C78 122.2(3)
C76 C77 C90 118.3(3)
C78 C77 C90 119.5(3)
C79 C78 C77 121.1(3)
C79 C78 H78 119.4
C77 C78 H78 119.4
C78 C79 C80 121.1(3)
C78 C79 H79 119.5
C80 C79 H79 119.5
C81 C80 C89 119.1(3)
C81 C80 C79 122.0(3)
C89 C80 C79 118.9(3)
C82 C81 C80 121.0(3)
C82 C81 H81 119.5
C80 C81 H81 119.5
C83 C82 C81 120.4(3)
C83 C82 H82 119.8
C81 C82 H82 119.8
C82 C83 C84 120.7(3)
C82 C83 H83 119.7
C84 C83 H83 119.7
C83 C84 C89 118.8(3)
C83 C84 C85 123.1(3)
C89 C84 C85 118.1(3)
C86 C85 C84 122.0(3)
C86 C85 H85 119.0
C84 C85 H85 119.0
C85 C86 C87 121.2(3)
C85 C86 H86 119.4
C87 C86 H86 119.4
C90 C87 C88 119.1(3)
C90 C87 C86 117.2(3)
C88 C87 C86 123.7(3)
C75 C88 C87 118.2(3)
C75 C88 C5 118.5(3)
C87 C88 C5 123.3(3)
C80 C89 C84 119.9(3)
C80 C89 C90 120.3(3)
C84 C89 C90 119.8(3)
C87 C90 C89 120.9(3)
C87 C90 C77 120.1(3)
C89 C90 C77 118.9(3)
S1L C2L S3L 179.5(4)

loop_
_geom_bond_atom_site_label_1
_geom_bond_atom_site_label_2
_geom_bond_distance
C1 C6 1.421(4)
C1 C2 1.425(5)
C1 C7 1.449(4)
C2 C3 1.440(4)
C2 C22 1.471(4)
C3 C4 1.422(4)
C3 C49 1.461(4)
C4 C5 1.419(4)
C4 C64 1.455(4)
C5 C6 1.433(4)
C5 C88 1.463(4)
C6 C46 1.458(5)
C7 C8 1.414(5)
C7 C28 1.416(5)
C8 C25 1.392(5)
C8 C9 1.467(5)
C9 C10 1.405(5)
C9 C22 1.414(5)
C10 C11 1.380(5)
C10 H10 0.9500
C11 C24 1.424(5)
C11 C12 1.445(5)
C12 C13 1.342(5)
C12 H12 0.9500
C13 C14 1.435(5)
C13 H13 0.9500
C14 C15 1.394(5)
C14 C23 1.415(5)
C15 C16 1.390(6)
C15 H15 0.9500
C16 C17 1.379(6)
C16 H16 0.9500
C17 C18 1.404(5)
C17 H17 0.9500
C18 C23 1.417(5)
C18 C19 1.429(5)
C19 C20 1.349(5)
C19 H19 0.9500
C20 C21 1.440(5)
C20 H20 0.9500
C21 C22 1.420(5)
C21 C24 1.424(5)
C23 C24 1.422(5)
C25 C26 1.404(5)
C25 H25 0.9500
C26 C27 1.390(5)
C26 C29 1.537(5)
C27 C28 1.400(4)
C27 H27 0.9500
C28 C33 1.467(4)
C29 C30 1.517(9)
C29 C32A 1.517(13)
C29 C31A 1.520(13)
C29 C30A 1.525(13)
C29 C31 1.538(9)
C29 C32 1.547(8)
C30 H30A 0.9800
C30 H30B 0.9800
C30 H30C 0.9800
C31 H31A 0.9800
C31 H31B 0.9800
C31 H31C 0.9800
C32 H32A 0.9800
C32 H32B 0.9800
C32 H32C 0.9800
C30A H30D 0.9800
C30A H30E 0.9800
C30A H30F 0.9800
C31A H31D 0.9800
C31A H31E 0.9800
C31A H31F 0.9800
C32A H32D 0.9800
C32A H32E 0.9800
C32A H32F 0.9800
C33 C34 1.401(5)
C33 C46 1.416(4)
C34 C35 1.386(5)
C34 H34 0.9500
C35 C48 1.427(5)
C35 C36 1.434(5)
C36 C37 1.354(5)
C36 H36 0.9500
C37 C38 1.426(6)
C37 H37 0.9500
C38 C39 1.404(5)
C38 C47 1.420(5)
C39 C40 1.387(7)
C39 H39 0.9500
C40 C41 1.367(7)
C40 H40 0.9500
C41 C42 1.404(5)
C41 H41 0.9500
C42 C47 1.418(5)
C42 C43 1.426(6)
C43 C44 1.355(5)
C43 H43 0.9500
C44 C45 1.439(5)
C44 H44 0.9500
C45 C48 1.406(5)
C45 C46 1.432(5)
C47 C48 1.426(5)
C49 C62 1.417(5)
C49 C50 1.427(4)
C50 C66 1.414(5)
C50 C51 1.434(5)
C51 C52 1.351(5)
C51 H51 0.9500
C52 C53 1.426(5)
C52 H52 0.9500
C53 C54 1.402(5)
C53 C65 1.414(5)
C54 C55 1.376(6)
C54 H54 0.9500
C55 C56 1.382(6)
C55 H55 0.9500
C56 C57 1.398(5)
C56 H56 0.9500
C57 C65 1.417(5)
C57 C58 1.438(6)
C58 C59 1.341(5)
C58 H58 0.9500
C59 C60 1.443(5)
C59 H59 0.9500
C60 C61 1.395(5)
C60 C66 1.414(5)
C61 C62 1.407(5)
C61 H61 0.9500
C62 C63 1.468(4)
C63 C67 1.404(5)
C63 C64 1.410(4)
C64 C70 1.417(4)
C65 C66 1.432(5)
C67 C68 1.391(5)
C67 H67 0.9500
C68 C69 1.398(5)
C68 C71 1.539(4)
C69 C70 1.397(4)
C69 H69 0.9500
C70 C75 1.458(5)
C71 C73 1.525(5)
C71 C72 1.537(5)
C71 C74 1.543(5)
C72 H72A 0.9800
C72 H72B 0.9800
C72 H72C 0.9800
C73 H73A 0.9800
C73 H73B 0.9800
C73 H73C 0.9800
C74 H74A 0.9800
C74 H74B 0.9800
C74 H74C 0.9800
C75 C76 1.406(4)
C75 C88 1.409(4)
C76 C77 1.388(5)
C76 H76 0.9500
C77 C78 1.428(4)
C77 C90 1.428(4)
C78 C79 1.358(5)
C78 H78 0.9500
C79 C80 1.433(5)
C79 H79 0.9500
C80 C81 1.394(5)
C80 C89 1.417(5)
C81 C82 1.387(5)
C81 H81 0.9500
C82 C83 1.381(5)
C82 H82 0.9500
C83 C84 1.407(5)
C83 H83 0.9500
C84 C89 1.417(5)
C84 C85 1.427(5)
C85 C86 1.358(5)
C85 H85 0.9500
C86 C87 1.442(4)
C86 H86 0.9500
C87 C90 1.415(4)
C87 C88 1.427(4)
C89 C90 1.427(4)
S1L C2L 1.540(7)
C2L S3L 1.551(6)

loop_
_geom_torsion_atom_site_label_1
_geom_torsion_atom_site_label_2
_geom_torsion_atom_site_label_3
_geom_torsion_atom_site_label_4
_geom_torsion
C6 C1 C2 C3 -13.9(5)
C7 C1 C2 C3 164.7(3)
C6 C1 C2 C22 170.7(3)
C7 C1 C2 C22 -10.7(5)
C1 C2 C3 C4 28.8(4)
C22 C2 C3 C4 -156.1(3)
C1 C2 C3 C49 -154.2(3)
C22 C2 C3 C49 20.9(5)
C2 C3 C4 C5 -14.7(5)
C49 C3 C4 C5 168.1(3)
C2 C3 C4 C64 165.4(3)
C49 C3 C4 C64 -11.8(5)
C3 C4 C5 C6 -14.7(5)
C64 C4 C5 C6 165.1(3)
C3 C4 C5 C88 170.6(3)
C64 C4 C5 C88 -9.5(5)
C2 C1 C6 C5 -15.7(5)
C7 C1 C6 C5 165.7(3)
C2 C1 C6 C46 166.4(3)
C7 C1 C6 C46 -12.2(5)
C4 C5 C6 C1 29.8(4)
C88 C5 C6 C1 -155.9(3)
C4 C5 C6 C46 -152.5(3)
C88 C5 C6 C46 21.9(5)
C6 C1 C7 C8 176.9(3)
C2 C1 C7 C8 -1.7(5)
C6 C1 C7 C28 -2.7(5)
C2 C1 C7 C28 178.6(3)
C28 C7 C8 C25 -2.5(5)
C1 C7 C8 C25 177.9(3)
C28 C7 C8 C9 -176.1(3)
C1 C7 C8 C9 4.3(5)
C25 C8 C9 C10 12.1(5)
C7 C8 C9 C10 -174.3(3)
C25 C8 C9 C22 -167.5(3)
C7 C8 C9 C22 6.1(5)
C22 C9 C10 C11 1.1(5)
C8 C9 C10 C11 -178.5(3)
C9 C10 C11 C24 10.8(5)
C9 C10 C11 C12 -170.8(4)
C10 C11 C12 C13 179.8(4)
C24 C11 C12 C13 -1.7(6)
C11 C12 C13 C14 4.3(6)
C12 C13 C14 C15 176.9(4)
C12 C13 C14 C23 -1.0(6)
C23 C14 C15 C16 2.2(6)
C13 C14 C15 C16 -175.7(4)
C14 C15 C16 C17 -0.3(7)
C15 C16 C17 C18 -1.5(7)
C16 C17 C18 C23 1.5(6)
C16 C17 C18 C19 -179.9(4)
C17 C18 C19 C20 173.5(4)
C23 C18 C19 C20 -7.8(6)
C18 C19 C20 C21 3.2(6)
C19 C20 C21 C22 -175.2(3)
C19 C20 C21 C24 6.6(5)
C10 C9 C22 C21 -17.0(5)
C8 C9 C22 C21 162.6(3)
C10 C9 C22 C2 162.0(3)
C8 C9 C22 C2 -18.4(5)
C24 C21 C22 C9 21.0(5)
C20 C21 C22 C9 -157.2(3)
C24 C21 C22 C2 -157.9(3)
C20 C21 C22 C2 23.9(5)
C1 C2 C22 C9 20.8(5)
C3 C2 C22 C9 -154.3(3)
C1 C2 C22 C21 -160.3(3)
C3 C2 C22 C21 24.6(5)
C15 C14 C23 C18 -2.2(6)
C13 C14 C23 C18 175.8(4)
C15 C14 C23 C24 177.2(4)
C13 C14 C23 C24 -4.8(5)
C17 C18 C23 C14 0.4(6)
C19 C18 C23 C14 -178.3(3)
C17 C18 C23 C24 -179.0(4)
C19 C18 C23 C24 2.3(5)
C14 C23 C24 C11 7.3(5)
C18 C23 C24 C11 -173.3(3)
C14 C23 C24 C21 -171.7(3)
C18 C23 C24 C21 7.7(5)
C10 C11 C24 C23 174.5(3)
C12 C11 C24 C23 -4.0(5)
C10 C11 C24 C21 -6.6(5)
C12 C11 C24 C21 174.9(3)
C22 C21 C24 C23 169.7(3)
C20 C21 C24 C23 -12.0(5)
C22 C21 C24 C11 -9.2(5)
C20 C21 C24 C11 169.0(3)
C7 C8 C25 C26 1.6(5)
C9 C8 C25 C26 175.1(3)
C8 C25 C26 C27 -0.4(5)
C8 C25 C26 C29 -176.8(3)
C25 C26 C27 C28 0.1(5)
C29 C26 C27 C28 176.4(3)
C26 C27 C28 C7 -1.0(5)
C26 C27 C28 C33 173.1(3)
C8 C7 C28 C27 2.2(5)
C1 C7 C28 C27 -178.2(3)
C8 C7 C28 C33 -172.0(3)
C1 C7 C28 C33 7.6(5)
C27 C26 C29 C30 120.0(6)
C25 C26 C29 C30 -63.8(6)
C27 C26 C29 C32A 23.9(8)
C25 C26 C29 C32A -159.9(8)
C27 C26 C29 C31A -98.1(10)
C25 C26 C29 C31A 78.2(10)
C27 C26 C29 C30A 142.5(11)
C25 C26 C29 C30A -41.2(11)
C27 C26 C29 C31 -119.2(6)
C25 C26 C29 C31 57.0(6)
C27 C26 C29 C32 -2.4(6)
C25 C26 C29 C32 173.9(5)
C27 C28 C33 C34 7.0(5)
C7 C28 C33 C34 -178.9(3)
C27 C28 C33 C46 -171.5(3)
C7 C28 C33 C46 2.7(5)
C46 C33 C34 C35 1.6(5)
C28 C33 C34 C35 -176.8(3)
C33 C34 C35 C48 10.1(5)
C33 C34 C35 C36 -172.9(3)
C34 C35 C36 C37 -179.6(4)
C48 C35 C36 C37 -2.6(5)
C35 C36 C37 C38 4.1(6)
C36 C37 C38 C39 177.9(4)
C36 C37 C38 C47 -0.7(6)
C47 C38 C39 C40 1.9(6)
C37 C38 C39 C40 -176.7(4)
C38 C39 C40 C41 0.6(7)
C39 C40 C41 C42 -2.6(7)
C40 C41 C42 C47 2.0(6)
C40 C41 C42 C43 -179.9(4)
C41 C42 C43 C44 175.9(4)
C47 C42 C43 C44 -6.0(5)
C42 C43 C44 C45 0.4(5)
C43 C44 C45 C48 8.3(5)
C43 C44 C45 C46 -172.9(3)
C34 C33 C46 C45 -17.0(5)
C28 C33 C46 C45 161.4(3)
C34 C33 C46 C6 163.8(3)
C28 C33 C46 C6 -17.7(5)
C48 C45 C46 C33 20.8(5)
C44 C45 C46 C33 -157.9(3)
C48 C45 C46 C6 -160.1(3)
C44 C45 C46 C6 21.2(5)
C1 C6 C46 C33 22.7(5)
C5 C6 C46 C33 -155.1(3)
C1 C6 C46 C45 -156.4(3)
C5 C6 C46 C45 25.8(5)
C41 C42 C47 C38 0.4(5)
C43 C42 C47 C38 -177.7(3)
C41 C42 C47 C48 -179.2(3)
C43 C42 C47 C48 2.7(5)
C39 C38 C47 C42 -2.3(5)
C37 C38 C47 C42 176.3(3)
C39 C38 C47 C48 177.2(4)
C37 C38 C47 C48 -4.1(5)
C46 C45 C48 C47 169.7(3)
C44 C45 C48 C47 -11.5(5)
C46 C45 C48 C35 -9.3(5)
C44 C45 C48 C35 169.5(3)
C42 C47 C48 C45 6.1(5)
C38 C47 C48 C45 -173.4(3)
C42 C47 C48 C35 -174.9(3)
C38 C47 C48 C35 5.6(5)
C34 C35 C48 C45 -6.1(5)
C36 C35 C48 C45 176.7(3)
C34 C35 C48 C47 174.9(3)
C36 C35 C48 C47 -2.3(5)
C4 C3 C49 C62 23.7(5)
C2 C3 C49 C62 -153.2(3)
C4 C3 C49 C50 -156.6(3)
C2 C3 C49 C50 26.5(5)
C62 C49 C50 C66 19.0(5)
C3 C49 C50 C66 -160.6(3)
C62 C49 C50 C51 -157.8(3)
C3 C49 C50 C51 22.6(5)
C66 C50 C51 C52 5.9(5)
C49 C50 C51 C52 -177.2(3)
C50 C51 C52 C53 3.8(6)
C51 C52 C53 C54 174.1(4)
C51 C52 C53 C65 -7.6(6)
C65 C53 C54 C55 1.9(6)
C52 C53 C54 C55 -179.8(4)
C53 C54 C55 C56 -2.0(7)
C54 C55 C56 C57 0.0(7)
C55 C56 C57 C65 2.0(6)
C55 C56 C57 C58 -175.0(4)
C56 C57 C58 C59 176.7(4)
C65 C57 C58 C59 -0.3(6)
C57 C58 C59 C60 3.0(6)
C58 C59 C60 C61 -179.5(4)
C58 C59 C60 C66 -0.6(6)
C66 C60 C61 C62 9.3(5)
C59 C60 C61 C62 -171.8(4)
C60 C61 C62 C49 2.2(5)
C60 C61 C62 C63 -174.0(3)
C50 C49 C62 C61 -16.3(5)
C3 C49 C62 C61 163.3(3)
C50 C49 C62 C63 159.9(3)
C3 C49 C62 C63 -20.4(5)
C61 C62 C63 C67 8.2(5)
C49 C62 C63 C67 -168.0(3)
C61 C62 C63 C64 -178.4(3)
C49 C62 C63 C64 5.3(5)
C67 C63 C64 C70 1.0(5)
C62 C63 C64 C70 -172.4(3)
C67 C63 C64 C4 180.0(3)
C62 C63 C64 C4 6.6(5)
C5 C4 C64 C63 176.9(3)
C3 C4 C64 C63 -3.2(5)
C5 C4 C64 C70 -4.1(5)
C3 C4 C64 C70 175.7(3)
C54 C53 C65 C57 0.1(6)
C52 C53 C65 C57 -178.3(3)
C54 C53 C65 C66 179.9(4)
C52 C53 C65 C66 1.5(5)
C56 C57 C65 C53 -2.1(6)
C58 C57 C65 C53 175.0(4)
C56 C57 C65 C66 178.1(4)
C58 C57 C65 C66 -4.8(5)
C61 C60 C66 C50 -6.4(5)
C59 C60 C66 C50 174.7(3)
C61 C60 C66 C65 174.6(3)
C59 C60 C66 C65 -4.3(5)
C49 C50 C66 C60 -7.9(5)
C51 C50 C66 C60 169.1(3)
C49 C50 C66 C65 171.2(3)
C51 C50 C66 C65 -11.8(5)
C53 C65 C66 C60 -172.8(3)
C57 C65 C66 C60 7.0(5)
C53 C65 C66 C50 8.2(5)
C57 C65 C66 C50 -172.0(3)
C64 C63 C67 C68 -1.7(5)
C62 C63 C67 C68 171.6(3)
C63 C67 C68 C69 1.2(5)
C63 C67 C68 C71 -174.8(3)
C67 C68 C69 C70 0.1(5)
C71 C68 C69 C70 176.2(3)
C68 C69 C70 C64 -0.8(5)
C68 C69 C70 C75 174.8(3)
C63 C64 C70 C69 0.2(5)
C4 C64 C70 C69 -178.8(3)
C63 C64 C70 C75 -175.4(3)
C4 C64 C70 C75 5.6(5)
C67 C68 C71 C73 -14.5(5)
C69 C68 C71 C73 169.6(3)
C67 C68 C71 C72 105.9(4)
C69 C68 C71 C72 -70.1(4)
C67 C68 C71 C74 -135.3(4)
C69 C68 C71 C74 48.7(4)
C69 C70 C75 C76 10.1(5)
C64 C70 C75 C76 -174.3(3)
C69 C70 C75 C88 -168.6(3)
C64 C70 C75 C88 7.0(5)
C88 C75 C76 C77 3.3(5)
C70 C75 C76 C77 -175.4(3)
C75 C76 C77 C78 -173.7(3)
C75 C76 C77 C90 8.3(5)
C76 C77 C78 C79 -179.1(3)
C90 C77 C78 C79 -1.1(5)
C77 C78 C79 C80 1.6(5)
C78 C79 C80 C81 -179.6(4)
C78 C79 C80 C89 1.0(5)
C89 C80 C81 C82 1.6(6)
C79 C80 C81 C82 -177.8(4)
C80 C81 C82 C83 1.6(6)
C81 C82 C83 C84 -3.5(6)
C82 C83 C84 C89 2.1(5)
C82 C83 C84 C85 -178.8(4)
C83 C84 C85 C86 174.8(3)
C89 C84 C85 C86 -6.0(5)
C84 C85 C86 C87 1.3(5)
C85 C86 C87 C90 6.9(5)
C85 C86 C87 C88 -173.3(3)
C76 C75 C88 C87 -17.4(5)
C70 C75 C88 C87 161.3(3)
C76 C75 C88 C5 160.8(3)
C70 C75 C88 C5 -20.5(5)
C90 C87 C88 C75 19.8(5)
C86 C87 C88 C75 -160.0(3)
C90 C87 C88 C5 -158.2(3)
C86 C87 C88 C5 21.9(5)
C4 C5 C88 C75 21.9(5)
C6 C5 C88 C75 -152.3(3)
C4 C5 C88 C87 -160.0(3)
C6 C5 C88 C87 25.8(5)
C81 C80 C89 C84 -3.0(5)
C79 C80 C89 C84 176.4(3)
C81 C80 C89 C90 176.6(3)
C79 C80 C89 C90 -4.0(5)
C83 C84 C89 C80 1.2(5)
C85 C84 C89 C80 -178.1(3)
C83 C84 C89 C90 -178.4(3)
C85 C84 C89 C90 2.4(5)
C88 C87 C90 C89 169.8(3)
C86 C87 C90 C89 -10.3(5)
C88 C87 C90 C77 -8.3(5)
C86 C87 C90 C77 171.5(3)
C80 C89 C90 C87 -173.7(3)
C84 C89 C90 C87 5.8(5)
C80 C89 C90 C77 4.5(5)
C84 C89 C90 C77 -176.0(3)
C76 C77 C90 C87 -5.7(5)
C78 C77 C90 C87 176.3(3)
C76 C77 C90 C89 176.1(3)
C78 C77 C90 C89 -1.9(5)
